data_7216946
loop_
_publ_author_name
'Inai, Yoshihito'
'Oshikawa, Tatsuo'
'Yamashita, Mitsuji'
'Hirabayashi, Tadamichi'
'Ashitaka, Satoru'

_publ_section_title
;
 Solid-state conformations of oligopeptides possessing an -(Aib-\DZPhe)2-
 segment
;
_journal_issue 6
_journal_name_full 'Journal of the Chemical Society, Perkin Transactions 2'
_journal_page_first 892
_journal_paper_doi 10.1039/b100774m
_journal_year 2001
_chemical_compound_source ' Synthesis by Inai, et al.'
_chemical_formula_moiety 'C38 H53 N5 O9 '
_chemical_formula_sum 'C38 H53 N5 O9'
_chemical_formula_weight 723.86
_chemical_name_common ' Boc-(Aib-\d^Z^Phe)~2~-Aib-OMe '
_space_group_crystal_system monoclinic
_space_group_IT_number 14
_space_group_name_Hall '-P 2yn'
_space_group_name_H-M_alt 'P 1 21/n 1'
_audit_creation_date 'Fri Oct 14 15:34:38 2000'
_audit_creation_method 'from TEXRAY.INF file'
_cell_angle_alpha 90
_cell_angle_beta 101.98(1)
_cell_angle_gamma 90
_cell_formula_units_Z 4
_cell_length_a 10.812(2)
_cell_length_b 19.228(4)
_cell_length_c 19.324(3)
_cell_measurement_reflns_used 24
_cell_measurement_temperature 223.2
_cell_measurement_theta_max 29.6
_cell_measurement_theta_min 25.4
_cell_volume 3929.8(13)
_computing_cell_refinement 'Rigaku/AFC Diffractometer Control'
_computing_data_collection 'Rigaku/AFC Diffractometer Control'
_computing_data_reduction teXsan
_computing_publication_material teXsan
_computing_structure_refinement SHELXL93
_diffrn_ambient_temperature 223.2
_diffrn_measurement_device 'Rigaku AFC7R'
_diffrn_measurement_method \w-2\q
_diffrn_orient_matrix_UB_11 0.05781
_diffrn_orient_matrix_UB_12 0.00653
_diffrn_orient_matrix_UB_13 0.04714
_diffrn_orient_matrix_UB_21 -0.01761
_diffrn_orient_matrix_UB_22 -0.04872
_diffrn_orient_matrix_UB_23 0.01329
_diffrn_orient_matrix_UB_31 0.07271
_diffrn_orient_matrix_UB_32 -0.01699
_diffrn_orient_matrix_UB_33 -0.01999
_diffrn_radiation_detector 'scintillation counter'
_diffrn_radiation_monochromator graphite
_diffrn_radiation_source 'Rigaku rotating anode'
_diffrn_radiation_type 'Cu K\ a'
_diffrn_radiation_wavelength 1.5418
_diffrn_reflns_av_R_equivalents 0.027
_diffrn_reflns_av_sigmaI/netI 0.068
_diffrn_reflns_limit_h_max 12
_diffrn_reflns_limit_h_min 0
_diffrn_reflns_limit_k_max 21
_diffrn_reflns_limit_k_min 0
_diffrn_reflns_limit_l_max 21
_diffrn_reflns_limit_l_min -21
_diffrn_reflns_number 6321
_diffrn_reflns_reduction_process 'Lp corrections applied'
_diffrn_reflns_theta_max 59.62
_diffrn_standards_decay_% 4.15
_diffrn_standards_interval_count 150
_diffrn_standards_number 3
_exptl_absorpt_coefficient_mu 0.719
_exptl_absorpt_correction_type none
_exptl_crystal_colour colorless
_exptl_crystal_density_diffrn 1.223
_exptl_crystal_density_meas ?
_exptl_crystal_description prismatic
_exptl_crystal_F_000 1552.00
_exptl_crystal_size_max 0.300
_exptl_crystal_size_mid 0.200
_exptl_crystal_size_min 0.200
_refine_diff_density_max 0.56
_refine_diff_density_min -0.48
_refine_diff_density_rms 0.07
_refine_ls_extinction_coef 0.0032
_refine_ls_extinction_expression 'Fc^*^=kFc[1+0.001xFc^2^\l^3^/sin(2\q)]^-1/4^ '
_refine_ls_extinction_method SHELXL
_refine_ls_goodness_of_fit_all 1.335
_refine_ls_matrix_type full
_refine_ls_number_parameters 652
_refine_ls_number_reflns 3124
_refine_ls_number_restraints 0
_refine_ls_restrained_S_all 1.335
_refine_ls_R_factor_all 0.1483
_refine_ls_R_factor_obs 0.0731
_refine_ls_shift/esd_max 0.0870
_refine_ls_shift/esd_mean 0.0060
_refine_ls_structure_factor_coef Fsqd
_refine_ls_weighting_details 'w = 1/[\s^2^(Fo^2^)+(0.1000P)^2^+0.0000P] where P=(Fo^2^+2Fc^2^)/3'
_refine_ls_weighting_scheme calc
_refine_ls_wR_factor_all 0.2317
_reflns_number_observed 3124
_reflns_number_total 5964
_reflns_observed_criterion >2.0sigma(I)
_cod_data_source_file b100774m.txt
_cod_data_source_block (peptide_1:_Boc-(Aib-\d^Z^Phe)~2~-Aib-OMe)
_cod_depositor_comments
;
The following automatic conversions were performed:

'_exptl_crystal_density_meas' value 'not measured' was changed to '?'
- the value is perceived as not measured.

Automatic conversion script
Id: cif_fix_values 3008 2015-01-20 13:52:24Z robertas 

The following automatic conversions were performed:

'_refine_ls_weighting_scheme' value 'calc w =
1/[\s^2^(Fo^2^)+(0.1000P)^2^+0.0000P] where P=(Fo^2^+2Fc^2^)/3' was
changed to 'calc'. New tag '_refine_ls_weighting_details' was
created. The value of the new tag was set to 'w =
1/[\s^2^(Fo^2^)+(0.1000P)^2^+0.0000P] where P=(Fo^2^+2Fc^2^)/3'.

Automatic conversion script
Id: cif_fix_values 3143 2015-03-26 13:38:13Z robertas 
;
_cod_original_cell_volume 3929(1)
_cod_original_formula_sum 'C38 H53 N5 O9 '
_cod_database_code 7216946

loop_
_space_group_symop_id
_space_group_symop_operation_xyz
1 x,y,z
2 1/2-x,1/2+y,1/2-z
3 -x,-y,-z
4 1/2+x,1/2-y,1/2+z

loop_
_atom_site_aniso_label
_atom_site_aniso_U_11
_atom_site_aniso_U_22
_atom_site_aniso_U_33
_atom_site_aniso_U_12
_atom_site_aniso_U_13
_atom_site_aniso_U_23
O(1) 0.053(2) 0.065(2) 0.043(2) 0.003(2) 0.014(1) 0.005(1)
O(2) 0.051(2) 0.080(2) 0.054(2) -0.005(2) 0.016(2) -0.008(2)
O(3) 0.071(2) 0.060(2) 0.062(2) 0.006(2) 0.032(2) 0.002(2)
O(4) 0.081(2) 0.060(2) 0.054(2) 0.011(2) 0.033(2) 0.002(2)
O(5) 0.049(2) 0.094(3) 0.044(2) 0.005(2) 0.003(1) -0.001(2)
O(8) 0.055(2) 0.097(3) 0.070(2) 0.004(2) 0.030(2) 0.005(2)
O(9) 0.107(3) 0.075(3) 0.062(2) 0.001(2) 0.028(2) 0.006(2)
O(10) 0.207(6) 0.103(4) 0.060(3) 0.079(4) 0.030(3) -0.001(2)
O(11) 0.109(4) 0.152(5) 0.074(3) -0.043(4) 0.021(3) -0.008(3)
N(1) 0.049(2) 0.048(2) 0.045(2) 0.000(2) 0.015(2) -0.001(2)
N(2) 0.045(2) 0.058(2) 0.046(2) -0.007(2) 0.013(2) 0.001(2)
N(3) 0.043(2) 0.068(3) 0.040(2) 0.002(2) 0.007(2) -0.005(2)
N(4) 0.057(3) 0.056(2) 0.041(2) 0.006(2) 0.020(2) 0.002(2)
N(5) 0.072(3) 0.043(2) 0.051(2) 0.006(2) 0.025(2) 0.000(2)
C(1) 0.049(3) 0.059(3) 0.043(3) 0.007(2) 0.015(2) 0.007(2)
C(2) 0.052(3) 0.054(3) 0.041(3) 0.001(2) 0.009(2) -0.002(2)
C(3) 0.054(3) 0.046(3) 0.052(3) 0.008(2) 0.023(2) -0.002(2)
C(4) 0.039(3) 0.053(3) 0.043(3) -0.001(2) 0.007(2) -0.001(2)
C(6) 0.056(3) 0.051(3) 0.047(3) -0.007(2) 0.009(2) -0.001(2)
C(7) 0.053(3) 0.052(3) 0.055(3) -0.004(2) 0.018(2) -0.001(2)
C(8) 0.058(3) 0.053(3) 0.051(3) 0.010(2) 0.022(2) 0.004(2)
C(9) 0.047(3) 0.071(3) 0.051(3) -0.005(2) 0.014(2) 0.003(2)
C(10) 0.058(3) 0.047(3) 0.056(3) 0.006(2) 0.017(2) 0.000(2)
C(11) 0.064(3) 0.053(3) 0.048(3) 0.006(2) 0.020(2) 0.002(2)
C(12) 0.043(3) 0.077(4) 0.053(3) 0.005(3) 0.006(2) -0.006(3)
C(13) 0.053(3) 0.059(4) 0.075(4) -0.002(3) 0.012(3) 0.003(3)
C(14) 0.048(3) 0.060(3) 0.053(3) 0.003(2) 0.016(2) 0.004(2)
C(16) 0.072(4) 0.056(3) 0.066(4) 0.003(3) 0.019(3) 0.001(3)
C(17) 0.068(4) 0.053(3) 0.067(3) -0.015(3) 0.013(3) -0.005(2)
C(18) 0.043(3) 0.082(4) 0.057(3) 0.002(3) -0.004(2) 0.001(3)
C(19) 0.090(4) 0.046(3) 0.054(3) 0.005(3) 0.027(3) -0.004(2)
C(20) 0.071(4) 0.047(3) 0.068(3) 0.008(3) 0.024(3) -0.005(3)
C(21) 0.079(4) 0.060(4) 0.074(4) 0.005(3) 0.019(3) -0.009(3)
C(22) 0.056(4) 0.086(5) 0.077(4) -0.015(3) 0.012(3) -0.002(3)
C(23) 0.074(4) 0.052(4) 0.093(5) 0.003(3) 0.011(3) -0.015(3)
C(24) 0.082(4) 0.056(3) 0.067(4) 0.010(3) 0.018(3) 0.011(3)
C(25) 0.085(5) 0.059(4) 0.068(4) -0.017(3) 0.010(3) 0.001(3)
C(26) 0.074(4) 0.098(5) 0.072(4) -0.018(4) -0.002(4) -0.005(4)
C(27) 0.053(4) 0.098(5) 0.078(4) 0.015(3) 0.013(3) 0.024(4)
C(28) 0.085(5) 0.082(5) 0.065(4) -0.033(4) 0.012(3) 0.003(3)
C(29) 0.071(4) 0.088(4) 0.070(4) -0.028(4) 0.028(3) -0.014(3)
C(30) 0.095(5) 0.053(4) 0.089(5) 0.009(3) 0.023(4) 0.014(3)
C(31) 0.134(8) 0.058(4) 0.069(5) 0.001(5) 0.029(5) 0.003(3)
C(32) 0.082(5) 0.089(5) 0.099(6) 0.040(4) 0.027(4) 0.007(4)
C(33) 0.156(7) 0.058(4) 0.064(4) -0.016(4) 0.033(5) 0.002(3)
C(34) 0.087(5) 0.113(5) 0.078(4) 0.026(4) 0.023(4) 0.006(4)
C(35) 0.070(5) 0.20(1) 0.051(4) 0.010(7) -0.006(4) 0.005(5)
C(36) 0.087(5) 0.081(5) 0.111(6) 0.026(4) 0.003(5) 0.009(4)
C(37) 0.49(3) 0.19(1) 0.105(7) -0.20(1) -0.15(1) 0.072(7)
C(38) 0.20(1) 0.22(1) 0.095(6) 0.090(9) 0.023(6) 0.008(6)
C(40) 0.040(3) 0.059(3) 0.040(2) 0.000(2) 0.005(2) 0.002(2)
C(41) 0.047(3) 0.053(3) 0.045(2) 0.000(2) 0.018(2) -0.001(2)

loop_
_atom_site_label
_atom_site_fract_x
_atom_site_fract_y
_atom_site_fract_z
_atom_site_U_iso_or_equiv
_atom_site_thermal_displace_type
_atom_site_calc_flag
_atom_site_occupancy
O(1) 1.0493(3) 0.2700(2) 0.2292(2) 0.0529(8) Uani d 1.00
O(2) 1.2281(3) 0.3026(2) 0.3994(2) 0.0610(9) Uani d 1.00
O(3) 1.2639(3) 0.1182(2) 0.2212(2) 0.0617(9) Uani d 1.00
O(4) 1.3025(3) 0.2094(2) -0.0155(2) 0.0622(9) Uani d 1.00
O(5) 1.1644(3) 0.3077(2) 0.5048(2) 0.0634(9) Uani d 1.00
O(8) 1.4745(3) 0.2434(2) 0.1614(2) 0.072(1) Uani d 1.00
O(9) 0.9084(4) 0.1676(2) 0.4390(2) 0.080(1) Uani d 1.00
O(10) 1.3190(6) 0.0450(3) -0.0693(2) 0.123(2) Uani d 1.00
O(11) 1.1337(6) 0.0734(3) -0.0486(2) 0.111(2) Uani d 1.00
N(1) 1.0434(4) 0.1930(2) 0.3182(2) 0.0465(9) Uani d 1.00
N(2) 1.2925(4) 0.2114(2) 0.2953(2) 0.0494(10) Uani d 1.00
N(3) 1.0200(4) 0.3080(2) 0.4051(2) 0.0507(10) Uani d 1.00
N(4) 1.2681(4) 0.2623(2) 0.1576(2) 0.0497(10) Uani d 1.00
N(5) 1.2607(4) 0.1425(2) 0.0740(2) 0.054(1) Uani d 1.00
C(1) 1.2266(4) 0.1557(3) 0.2659(2) 0.050(1) Uani d 1.00
C(2) 1.1455(5) 0.3060(2) 0.4339(2) 0.049(1) Uani d 1.00
C(3) 1.2413(5) 0.2674(2) 0.0823(2) 0.049(1) Uani d 1.00
C(4) 1.0264(4) 0.2580(2) 0.2877(2) 0.045(1) Uani d 1.00
C(6) 0.9598(5) 0.0358(2) 0.3001(2) 0.051(1) Uani d 1.00
C(7) 1.0691(5) 0.0714(3) 0.2823(3) 0.052(1) Uani d 1.00
C(8) 1.2728(5) 0.2039(2) 0.0437(2) 0.053(1) Uani d 1.00
C(9) 1.4085(4) 0.2348(3) 0.2731(2) 0.056(1) Uani d 1.00
C(10) 1.1658(5) 0.3944(2) 0.0685(3) 0.053(1) Uani d 1.00
C(11) 1.1942(5) 0.3239(3) 0.0450(3) 0.054(1) Uani d 1.00
C(12) 0.8281(5) 0.3026(3) 0.3147(3) 0.058(1) Uani d 1.00
C(13) 0.8435(5) 0.0665(3) 0.3033(3) 0.063(1) Uani d 1.00
C(14) 1.3868(5) 0.2455(3) 0.1931(3) 0.053(1) Uani d 1.00
C(16) 1.0016(7) 0.3869(3) 0.3032(3) 0.064(1) Uani d 1.00
C(17) 0.9742(5) -0.0371(3) 0.3133(3) 0.063(1) Uani d 1.00
C(18) 1.2917(5) 0.2984(3) 0.5503(3) 0.063(1) Uani d 1.00
C(19) 1.3055(6) 0.0764(3) 0.0491(3) 0.062(1) Uani d 1.00
C(20) 1.1370(5) 0.4108(3) 0.1336(3) 0.060(1) Uani d 1.00
C(21) 1.1179(6) 0.4792(3) 0.1512(3) 0.070(2) Uani d 1.00
C(22) 0.7471(6) 0.0274(4) 0.3206(3) 0.074(2) Uani d 1.00
C(23) 1.1252(6) 0.5330(3) 0.1048(4) 0.074(2) Uani d 1.00
C(24) 1.1711(6) 0.4485(3) 0.0208(3) 0.068(1) Uani d 1.00
C(25) 0.8752(6) -0.0757(3) 0.3308(3) 0.071(2) Uani d 1.00
C(26) 1.3810(7) 0.3553(4) 0.5359(4) 0.084(2) Uani d 1.00
C(27) 1.5176(6) 0.1826(4) 0.2967(4) 0.076(2) Uani d 1.00
C(28) 0.7618(7) -0.0433(4) 0.3351(3) 0.078(2) Uani d 1.00
C(29) 1.4431(7) 0.3070(4) 0.3074(4) 0.075(2) Uani d 1.00
C(30) 1.1513(6) 0.5172(3) 0.0392(4) 0.079(2) Uani d 1.00
C(31) 1.253(1) 0.0164(4) 0.0878(4) 0.086(2) Uani d 1.00
C(32) 1.4499(7) 0.0751(4) 0.0656(4) 0.089(2) Uani d 1.00
C(33) 1.2546(9) 0.0668(3) -0.0288(3) 0.091(2) Uani d 1.00
C(34) 0.9811(7) 0.1349(4) 0.4992(4) 0.092(2) Uani d 1.00
C(35) 1.2633(9) 0.3057(8) 0.6236(4) 0.111(3) Uani d 1.00
C(36) 1.3389(7) 0.2251(4) 0.5404(5) 0.095(2) Uani d 1.00
C(37) 1.114(1) 0.0387(6) -0.1273(5) 0.29(1) Uani d 1.00
C(38) 1.061(1) 0.0842(6) 0.4786(5) 0.171(5) Uani d 1.00
C(40) 0.9721(4) 0.3152(2) 0.3292(2) 0.047(1) Uani d 1.00
C(41) 1.1039(4) 0.1386(2) 0.2876(2) 0.047(1) Uani d 1.00
H(1) 1.112(5) 0.579(3) 0.119(3) 0.0781(2) Uiso calc 1.00
H(2) 1.09(1) 0.0745(9) -0.1625(5) 0.2685 Uiso calc 1.00
H(5) 1.491(6) 0.029(3) 0.059(3) 0.0904(2) Uiso calc 1.00
H(6) 1.495(7) 0.116(4) 0.044(4) 0.1339(4) Uiso calc 1.00
H(7) 1.482(6) 0.075(3) 0.122(4) 0.1115(3) Uiso calc 1.00
H(8) 0.888(5) -0.126(3) 0.342(3) 0.0755(2) Uiso calc 1.00
H(13) 1.404(6) 0.343(3) 0.488(4) 0.0912(2) Uiso calc 1.00
H(14) 1.326(7) 0.405(4) 0.543(4) 0.1194(3) Uiso calc 1.00
H(15) 1.183(6) 0.435(3) -0.029(3) 0.0991(3) Uiso calc 1.00
H(16) 1.151(6) 0.551(3) 0.006(3) 0.0872(2) Uiso calc 1.00
H(17) 1.100(6) 0.494(3) 0.199(3) 0.0908(2) Uiso calc 1.00
H(18) 1.122(6) 0.373(3) 0.169(3) 0.1008(3) Uiso calc 1.00
H(19) 1.177(4) 0.317(2) -0.009(3) 0.0526(2) Uiso calc 1.00
H(20) 1.292(6) -0.027(4) 0.073(3) 0.0942(3) Uiso calc 1.00
H(21) 1.176(5) 0.021(3) 0.076(3) 0.0537(3) Uiso calc 1.00
H(22) 1.294(6) 0.024(3) 0.140(4) 0.0891(2) Uiso calc 1.00
H(23) 1.249(4) 0.139(2) 0.121(3) 0.0517(2) Uiso calc 1.00
H(24) 1.205(5) 0.265(2) 0.183(3) 0.0573(2) Uiso calc 1.00
H(25) 1.513(6) 0.326(3) 0.286(3) 0.0805(2) Uiso calc 1.00
H(26) 1.465(6) 0.300(3) 0.363(4) 0.1105(3) Uiso calc 1.00
H(27) 1.369(6) 0.346(3) 0.292(3) 0.0929(3) Uiso calc 1.00
H(28) 1.254(5) 0.238(3) 0.333(3) 0.0722(2) Uiso calc 1.00
H(29) 1.549(6) 0.181(4) 0.351(4) 0.1126(3) Uiso calc 1.00
H(30) 1.486(5) 0.130(3) 0.274(3) 0.0844(2) Uiso calc 1.00
H(31) 1.586(6) 0.196(3) 0.275(3) 0.0973(3) Uiso calc 1.00
H(32) 1.015(6) 0.188(3) 0.364(3) 0.1063(3) Uiso calc 1.00
H(33) 1.130(5) 0.036(3) 0.260(3) 0.0781(2) Uiso calc 1.00
H(34) 0.826(5) 0.118(3) 0.291(3) 0.0894(2) Uiso calc 1.00
H(35) 0.665(5) 0.053(3) 0.328(3) 0.0726(2) Uiso calc 1.00
H(36) 0.702(6) -0.071(3) 0.351(3) 0.0826(2) Uiso calc 1.00
H(37) 1.067(6) -0.063(3) 0.302(3) 0.1007(2) Uiso calc 1.00
H(38) 0.922(7) 0.115(4) 0.540(4) 0.1221(3) Uiso calc 1.00
H(40) 1.092(7) 0.392(3) 0.307(3) 0.0928(3) Uiso calc 1.00
H(41) 0.963(5) 0.391(2) 0.251(3) 0.0607(2) Uiso calc 1.00
H(42) 0.962(5) 0.421(3) 0.328(3) 0.0626(2) Uiso calc 1.00
H(43) 0.794(5) 0.306(3) 0.261(3) 0.0807(2) Uiso calc 1.00
H(44) 0.799(5) 0.256(3) 0.336(3) 0.0885(2) Uiso calc 1.00
H(45) 0.793(5) 0.336(3) 0.343(3) 0.0693(2) Uiso calc 1.00
H(46) 0.972(5) 0.311(3) 0.439(3) 0.0743(2) Uiso calc 1.00
H(47) 1.462(8) 0.353(4) 0.571(4) 0.1262(3) Uiso calc 1.00
H(48) 1.236(8) 0.348(4) 0.631(4) 0.1168(5) Uiso calc 1.00
H(49) 1.333(6) 0.302(3) 0.656(4) 0.0836(2) Uiso calc 1.00
H(50) 1.19(1) 0.279(5) 0.631(5) 0.1601(5) Uiso calc 1.00
H(51) 1.428(8) 0.206(4) 0.582(4) 0.1447(4) Uiso calc 1.00
H(53) 1.366(6) 0.226(3) 0.497(3) 0.0805(3) Uiso calc 1.00
H(54) 1.190(3) 0.015(5) -0.132(2) 0.2685 Uiso calc 1.00
H(56) 1.110(5) 0.105(1) 0.448(3) 0.1875 Uiso calc 1.00
H(57) 1.03(1) 0.172(6) 0.545(6) 0.2142(6) Uiso calc 1.00
H(58) 1.046(6) 0.006(4) -0.133(2) 0.2685 Uiso calc 1.00
H(59) 1.011(1) 0.047(2) 0.455(3) 0.1875 Uiso calc 1.00
H(60) 1.118(4) 0.066(3) 0.5199(6) 0.1875 Uiso calc 1.00

loop_
_atom_type_symbol
_atom_type_oxidation_number
_atom_type_number_in_cell
_atom_type_scat_dispersion_real
_atom_type_scat_dispersion_imag
_atom_type_scat_source
C 0 152 0.018 0.009
;International Tables for Crystallography
(1992,Vol.C,Tables 4.2.6.8 and 6.1.1.4)
;
H 0 212 0.000 0.000
;International Tables for Crystallography
(1992,Vol.C,Table 6.1.1.4)
;
N 0 20 0.031 0.018
;International Tables for Crystallography
(1992,Vol.C,Tables 4.2.6.8 and 6.1.1.4)
;
O 0 36 0.049 0.032
;International Tables for Crystallography
(1992,Vol.C,Tables 4.2.6.8 and 6.1.1.4)
;

loop_
_geom_angle_atom_site_label_1
_geom_angle_atom_site_label_2
_geom_angle_atom_site_label_3
_geom_angle
_geom_angle_site_symmetry_1
_geom_angle_site_symmetry_2
_geom_angle_site_symmetry_3
_geom_angle_publ_flag
C(2) O(5) C(18) 121.9(4) 1_555 1_555 1_555 yes
C(33) O(11) C(37) 99.5(7) 1_555 1_555 1_555 yes
C(4) N(1) C(41) 121.4(4) 1_555 1_555 1_555 yes
C(4) N(1) H(32) 115(3) 1_555 1_555 1_555 no
C(41) N(1) H(32) 123(3) 1_555 1_555 1_555 no
C(1) N(2) C(9) 121.9(4) 1_555 1_555 1_555 yes
C(1) N(2) H(28) 115(2) 1_555 1_555 1_555 no
C(9) N(2) H(28) 122(2) 1_555 1_555 1_555 no
C(2) N(3) C(40) 122.0(4) 1_555 1_555 1_555 yes
C(2) N(3) H(46) 112(3) 1_555 1_555 1_555 no
C(40) N(3) H(46) 125(3) 1_555 1_555 1_555 no
C(3) N(4) C(14) 120.1(4) 1_555 1_555 1_555 yes
C(3) N(4) H(24) 121(2) 1_555 1_555 1_555 no
C(14) N(4) H(24) 117(2) 1_555 1_555 1_555 no
C(8) N(5) C(19) 123.3(4) 1_555 1_555 1_555 yes
C(8) N(5) H(23) 122(2) 1_555 1_555 1_555 no
C(19) N(5) H(23) 111(2) 1_555 1_555 1_555 no
O(3) C(1) N(2) 122.0(5) 1_555 1_555 1_555 yes
O(3) C(1) C(41) 119.5(4) 1_555 1_555 1_555 yes
N(2) C(1) C(41) 118.5(4) 1_555 1_555 1_555 yes
O(2) C(2) O(5) 125.8(4) 1_555 1_555 1_555 yes
O(2) C(2) N(3) 124.1(4) 1_555 1_555 1_555 yes
O(5) C(2) N(3) 110.1(4) 1_555 1_555 1_555 yes
N(4) C(3) C(8) 115.5(4) 1_555 1_555 1_555 yes
N(4) C(3) C(11) 125.2(4) 1_555 1_555 1_555 yes
C(8) C(3) C(11) 119.3(4) 1_555 1_555 1_555 yes
O(1) C(4) N(1) 121.9(4) 1_555 1_555 1_555 yes
O(1) C(4) C(40) 120.9(4) 1_555 1_555 1_555 yes
N(1) C(4) C(40) 117.1(4) 1_555 1_555 1_555 yes
C(7) C(6) C(13) 126.0(4) 1_555 1_555 1_555 yes
C(7) C(6) C(17) 115.9(5) 1_555 1_555 1_555 yes
C(13) C(6) C(17) 118.1(5) 1_555 1_555 1_555 yes
C(6) C(7) C(41) 131.1(5) 1_555 1_555 1_555 yes
C(6) C(7) H(33) 112(2) 1_555 1_555 1_555 no
C(41) C(7) H(33) 116(2) 1_555 1_555 1_555 no
O(4) C(8) N(5) 122.8(4) 1_555 1_555 1_555 yes
O(4) C(8) C(3) 120.7(4) 1_555 1_555 1_555 yes
N(5) C(8) C(3) 116.4(4) 1_555 1_555 1_555 yes
N(2) C(9) C(14) 111.9(4) 1_555 1_555 1_555 yes
N(2) C(9) C(27) 111.0(4) 1_555 1_555 1_555 yes
N(2) C(9) C(29) 107.0(4) 1_555 1_555 1_555 yes
C(14) C(9) C(27) 109.5(5) 1_555 1_555 1_555 yes
C(14) C(9) C(29) 106.6(4) 1_555 1_555 1_555 yes
C(27) C(9) C(29) 110.7(4) 1_555 1_555 1_555 yes
C(11) C(10) C(20) 125.6(5) 1_555 1_555 1_555 yes
C(11) C(10) C(24) 116.0(5) 1_555 1_555 1_555 yes
C(20) C(10) C(24) 118.3(5) 1_555 1_555 1_555 yes
C(3) C(11) C(10) 130.9(5) 1_555 1_555 1_555 yes
C(3) C(11) H(19) 114(2) 1_555 1_555 1_555 no
C(10) C(11) H(19) 114(2) 1_555 1_555 1_555 no
C(40) C(12) H(43) 108(3) 1_555 1_555 1_555 no
C(40) C(12) H(44) 115(3) 1_555 1_555 1_555 no
C(40) C(12) H(45) 107(3) 1_555 1_555 1_555 no
H(43) C(12) H(44) 111(4) 1_555 1_555 1_555 no
H(43) C(12) H(45) 114(4) 1_555 1_555 1_555 no
H(44) C(12) H(45) 99(4) 1_555 1_555 1_555 no
C(6) C(13) C(22) 120.7(5) 1_555 1_555 1_555 yes
C(6) C(13) H(34) 121(3) 1_555 1_555 1_555 no
C(22) C(13) H(34) 118(3) 1_555 1_555 1_555 no
O(8) C(14) N(4) 119.8(4) 1_555 1_555 1_555 yes
O(8) C(14) C(9) 121.8(4) 1_555 1_555 1_555 yes
N(4) C(14) C(9) 118.2(4) 1_555 1_555 1_555 yes
C(40) C(16) H(40) 109(3) 1_555 1_555 1_555 no
C(40) C(16) H(41) 108(2) 1_555 1_555 1_555 no
C(40) C(16) H(42) 107(3) 1_555 1_555 1_555 no
H(40) C(16) H(41) 105(4) 1_555 1_555 1_555 no
H(40) C(16) H(42) 116(4) 1_555 1_555 1_555 no
H(41) C(16) H(42) 109(4) 1_555 1_555 1_555 no
C(6) C(17) C(25) 120.3(5) 1_555 1_555 1_555 yes
C(6) C(17) H(37) 116(3) 1_555 1_555 1_555 no
C(25) C(17) H(37) 122(3) 1_555 1_555 1_555 no
O(5) C(18) C(26) 110.5(4) 1_555 1_555 1_555 yes
O(5) C(18) C(35) 101.6(5) 1_555 1_555 1_555 yes
O(5) C(18) C(36) 109.3(4) 1_555 1_555 1_555 yes
C(26) C(18) C(35) 111.3(7) 1_555 1_555 1_555 yes
C(26) C(18) C(36) 113.6(6) 1_555 1_555 1_555 yes
C(35) C(18) C(36) 109.9(8) 1_555 1_555 1_555 yes
N(5) C(19) C(31) 107.9(5) 1_555 1_555 1_555 yes
N(5) C(19) C(32) 109.7(5) 1_555 1_555 1_555 yes
N(5) C(19) C(33) 110.8(4) 1_555 1_555 1_555 yes
C(31) C(19) C(32) 110.5(6) 1_555 1_555 1_555 yes
C(31) C(19) C(33) 107.3(5) 1_555 1_555 1_555 yes
C(32) C(19) C(33) 110.6(6) 1_555 1_555 1_555 yes
C(10) C(20) C(21) 120.6(5) 1_555 1_555 1_555 yes
C(10) C(20) H(18) 122(3) 1_555 1_555 1_555 no
C(21) C(20) H(18) 117(3) 1_555 1_555 1_555 no
C(20) C(21) C(23) 121.4(6) 1_555 1_555 1_555 yes
C(20) C(21) H(17) 123(3) 1_555 1_555 1_555 no
C(23) C(21) H(17) 114(3) 1_555 1_555 1_555 no
C(13) C(22) C(28) 121.4(6) 1_555 1_555 1_555 yes
C(13) C(22) H(35) 119(3) 1_555 1_555 1_555 no
C(28) C(22) H(35) 119(3) 1_555 1_555 1_555 no
C(21) C(23) C(30) 118.5(6) 1_555 1_555 1_555 yes
C(21) C(23) H(1) 118(3) 1_555 1_555 1_555 no
C(30) C(23) H(1) 123(3) 1_555 1_555 1_555 no
C(10) C(24) C(30) 120.4(6) 1_555 1_555 1_555 yes
C(10) C(24) H(15) 117(3) 1_555 1_555 1_555 no
C(30) C(24) H(15) 121(3) 1_555 1_555 1_555 no
C(17) C(25) C(28) 120.2(6) 1_555 1_555 1_555 yes
C(17) C(25) H(8) 119(3) 1_555 1_555 1_555 no
C(28) C(25) H(8) 120(3) 1_555 1_555 1_555 no
C(18) C(26) H(13) 105(3) 1_555 1_555 1_555 no
C(18) C(26) H(14) 101(3) 1_555 1_555 1_555 no
C(18) C(26) H(47) 109(4) 1_555 1_555 1_555 no
H(13) C(26) H(14) 122(4) 1_555 1_555 1_555 no
H(13) C(26) H(47) 105(5) 1_555 1_555 1_555 no
H(14) C(26) H(47) 111(5) 1_555 1_555 1_555 no
C(9) C(27) H(29) 112(3) 1_555 1_555 1_555 no
C(9) C(27) H(30) 108(2) 1_555 1_555 1_555 no
C(9) C(27) H(31) 108(3) 1_555 1_555 1_555 no
H(29) C(27) H(30) 112(4) 1_555 1_555 1_555 no
H(29) C(27) H(31) 109(5) 1_555 1_555 1_555 no
H(30) C(27) H(31) 105(4) 1_555 1_555 1_555 no
C(22) C(28) C(25) 119.4(7) 1_555 1_555 1_555 yes
C(22) C(28) H(36) 124(3) 1_555 1_555 1_555 no
C(25) C(28) H(36) 116(3) 1_555 1_555 1_555 no
C(9) C(29) H(25) 106(3) 1_555 1_555 1_555 no
C(9) C(29) H(26) 107(3) 1_555 1_555 1_555 no
C(9) C(29) H(27) 113(3) 1_555 1_555 1_555 no
H(25) C(29) H(26) 115(4) 1_555 1_555 1_555 no
H(25) C(29) H(27) 102(4) 1_555 1_555 1_555 no
H(26) C(29) H(27) 111(4) 1_555 1_555 1_555 no
C(23) C(30) C(24) 120.8(6) 1_555 1_555 1_555 yes
C(23) C(30) H(16) 120(4) 1_555 1_555 1_555 no
C(24) C(30) H(16) 118(4) 1_555 1_555 1_555 no
C(19) C(31) H(20) 105(3) 1_555 1_555 1_555 no
C(19) C(31) H(21) 103(4) 1_555 1_555 1_555 no
C(19) C(31) H(22) 103(3) 1_555 1_555 1_555 no
H(20) C(31) H(21) 118(5) 1_555 1_555 1_555 no
H(20) C(31) H(22) 106(4) 1_555 1_555 1_555 no
H(21) C(31) H(22) 117(5) 1_555 1_555 1_555 no
C(19) C(32) H(5) 116(3) 1_555 1_555 1_555 no
C(19) C(32) H(6) 116(4) 1_555 1_555 1_555 no
C(19) C(32) H(7) 108(3) 1_555 1_555 1_555 no
H(5) C(32) H(6) 110(5) 1_555 1_555 1_555 no
H(5) C(32) H(7) 93(4) 1_555 1_555 1_555 no
H(6) C(32) H(7) 108(5) 1_555 1_555 1_555 no
O(10) C(33) O(11) 121.3(6) 1_555 1_555 1_555 yes
O(10) C(33) C(19) 123.0(8) 1_555 1_555 1_555 yes
O(11) C(33) C(19) 115.0(7) 1_555 1_555 1_555 yes
O(9) C(34) C(38) 110.2(6) 1_555 1_555 1_555 yes
O(9) C(34) H(38) 114(3) 1_555 1_555 1_555 no
O(9) C(34) H(57) 116(5) 1_555 1_555 1_555 no
C(38) C(34) H(38) 114(3) 1_555 1_555 1_555 no
C(38) C(34) H(57) 116(5) 1_555 1_555 1_555 no
H(38) C(34) H(57) 84(7) 1_555 1_555 1_555 no
C(18) C(35) H(48) 111(5) 1_555 1_555 1_555 no
C(18) C(35) H(49) 110(4) 1_555 1_555 1_555 no
C(18) C(35) H(50) 114(5) 1_555 1_555 1_555 no
H(48) C(35) H(49) 102(6) 1_555 1_555 1_555 no
H(48) C(35) H(50) 99(8) 1_555 1_555 1_555 no
H(49) C(35) H(50) 115(7) 1_555 1_555 1_555 no
C(18) C(36) H(51) 116(3) 1_555 1_555 1_555 no
C(18) C(36) H(53) 105(3) 1_555 1_555 1_555 no
H(51) C(36) H(53) 103(5) 1_555 1_555 1_555 no
O(11) C(37) H(2) 109(1) 1_555 1_555 1_555 no
O(11) C(37) H(54) 109(2) 1_555 1_555 1_555 no
O(11) C(37) H(58) 109(3) 1_555 1_555 1_555 no
H(2) C(37) H(54) 109(7) 1_555 1_555 1_555 no
H(2) C(37) H(58) 109(6) 1_555 1_555 1_555 no
H(54) C(37) H(58) 109(6) 1_555 1_555 1_555 no
C(34) C(38) H(56) 109(2) 1_555 1_555 1_555 no
C(34) C(38) H(59) 109(1) 1_555 1_555 1_555 no
C(34) C(38) H(60) 109(2) 1_555 1_555 1_555 no
H(56) C(38) H(59) 109(4) 1_555 1_555 1_555 no
H(56) C(38) H(60) 109(4) 1_555 1_555 1_555 no
H(59) C(38) H(60) 109(4) 1_555 1_555 1_555 no
N(3) C(40) C(4) 111.1(4) 1_555 1_555 1_555 yes
N(3) C(40) C(12) 107.5(4) 1_555 1_555 1_555 yes
N(3) C(40) C(16) 111.3(4) 1_555 1_555 1_555 yes
C(4) C(40) C(12) 105.8(4) 1_555 1_555 1_555 yes
C(4) C(40) C(16) 110.2(4) 1_555 1_555 1_555 yes
C(12) C(40) C(16) 110.8(4) 1_555 1_555 1_555 yes
N(1) C(41) C(1) 117.4(4) 1_555 1_555 1_555 yes
N(1) C(41) C(7) 126.4(4) 1_555 1_555 1_555 yes
C(1) C(41) C(7) 115.9(4) 1_555 1_555 1_555 yes

loop_
_geom_bond_atom_site_label_1
_geom_bond_atom_site_label_2
_geom_bond_distance
_geom_bond_site_symmetry_1
_geom_bond_site_symmetry_2
_geom_bond_publ_flag
O(1) C(4) 1.228(6) 1_555 1_555 yes
O(2) C(2) 1.222(6) 1_555 1_555 yes
O(3) C(1) 1.255(6) 1_555 1_555 yes
O(4) C(8) 1.254(6) 1_555 1_555 yes
O(5) C(2) 1.343(5) 1_555 1_555 yes
O(5) C(18) 1.483(5) 1_555 1_555 yes
O(8) C(14) 1.233(7) 1_555 1_555 yes
O(9) C(34) 1.410(8) 1_555 1_555 yes
O(10) C(33) 1.22(1) 1_555 1_555 yes
O(11) C(33) 1.29(1) 1_555 1_555 yes
O(11) C(37) 1.63(1) 1_555 1_555 yes
N(1) C(4) 1.377(6) 1_555 1_555 yes
N(1) C(41) 1.426(6) 1_555 1_555 yes
N(1) H(32) 1.00(6) 1_555 1_555 no
N(2) C(1) 1.345(6) 1_555 1_555 yes
N(2) C(9) 1.477(7) 1_555 1_555 yes
N(2) H(28) 1.04(6) 1_555 1_555 no
N(3) C(2) 1.357(6) 1_555 1_555 yes
N(3) C(40) 1.459(6) 1_555 1_555 yes
N(3) H(46) 0.92(6) 1_555 1_555 no
N(4) C(3) 1.426(6) 1_555 1_555 yes
N(4) C(14) 1.363(6) 1_555 1_555 yes
N(4) H(24) 0.92(6) 1_555 1_555 no
N(5) C(8) 1.337(6) 1_555 1_555 yes
N(5) C(19) 1.476(7) 1_555 1_555 yes
N(5) H(23) 0.95(6) 1_555 1_555 no
C(1) C(41) 1.509(7) 1_555 1_555 yes
C(3) C(8) 1.506(7) 1_555 1_555 yes
C(3) C(11) 1.345(7) 1_555 1_555 yes
C(4) C(40) 1.547(7) 1_555 1_555 yes
C(6) C(7) 1.468(7) 1_555 1_555 yes
C(6) C(13) 1.402(8) 1_555 1_555 yes
C(6) C(17) 1.426(7) 1_555 1_555 yes
C(7) C(41) 1.343(7) 1_555 1_555 yes
C(7) H(33) 1.10(6) 1_555 1_555 no
C(9) C(14) 1.528(7) 1_555 1_555 yes
C(9) C(27) 1.544(8) 1_555 1_555 yes
C(9) C(29) 1.550(9) 1_555 1_555 yes
C(10) C(11) 1.481(7) 1_555 1_555 yes
C(10) C(20) 1.393(8) 1_555 1_555 yes
C(10) C(24) 1.398(8) 1_555 1_555 yes
C(11) H(19) 1.03(6) 1_555 1_555 no
C(12) C(40) 1.543(7) 1_555 1_555 yes
C(12) H(43) 1.03(6) 1_555 1_555 no
C(12) H(44) 1.06(6) 1_555 1_555 no
C(12) H(45) 0.97(6) 1_555 1_555 no
C(13) C(22) 1.381(9) 1_555 1_555 yes
C(13) H(34) 1.03(6) 1_555 1_555 no
C(16) C(40) 1.523(8) 1_555 1_555 yes
C(16) H(40) 0.97(8) 1_555 1_555 no
C(16) H(41) 1.01(6) 1_555 1_555 no
C(16) H(42) 0.96(6) 1_555 1_555 no
C(17) C(25) 1.401(9) 1_555 1_555 yes
C(17) H(37) 1.18(6) 1_555 1_555 no
C(18) C(26) 1.522(10) 1_555 1_555 yes
C(18) C(35) 1.517(10) 1_555 1_555 yes
C(18) C(36) 1.525(9) 1_555 1_555 yes
C(19) C(31) 1.54(1) 1_555 1_555 yes
C(19) C(32) 1.528(9) 1_555 1_555 yes
C(19) C(33) 1.504(8) 1_555 1_555 yes
C(20) C(21) 1.384(8) 1_555 1_555 yes
C(20) H(18) 1.03(6) 1_555 1_555 no
C(21) C(23) 1.383(9) 1_555 1_555 yes
C(21) H(17) 1.02(6) 1_555 1_555 no
C(22) C(28) 1.390(10) 1_555 1_555 yes
C(22) H(35) 1.05(6) 1_555 1_555 no
C(23) C(30) 1.39(1) 1_555 1_555 yes
C(23) H(1) 0.95(6) 1_555 1_555 no
C(24) C(30) 1.396(9) 1_555 1_555 yes
C(24) H(15) 1.03(6) 1_555 1_555 no
C(25) C(28) 1.39(1) 1_555 1_555 yes
C(25) H(8) 0.99(6) 1_555 1_555 no
C(26) H(13) 1.03(7) 1_555 1_555 no
C(26) H(14) 1.15(8) 1_555 1_555 no
C(26) H(47) 0.99(8) 1_555 1_555 no
C(27) H(29) 1.03(8) 1_555 1_555 no
C(27) H(30) 1.13(6) 1_555 1_555 no
C(27) H(31) 1.13(6) 1_555 1_555 no
C(28) H(36) 0.94(6) 1_555 1_555 no
C(29) H(25) 1.00(6) 1_555 1_555 no
C(29) H(26) 1.06(8) 1_555 1_555 no
C(29) H(27) 1.09(6) 1_555 1_555 no
C(30) H(16) 0.91(6) 1_555 1_555 no
C(31) H(20) 1.00(7) 1_555 1_555 no
C(31) H(21) 0.82(6) 1_555 1_555 no
C(31) H(22) 1.02(8) 1_555 1_555 no
C(32) H(5) 1.01(6) 1_555 1_555 no
C(32) H(6) 1.06(8) 1_555 1_555 no
C(32) H(7) 1.07(8) 1_555 1_555 no
C(34) C(38) 1.42(1) 1_555 1_555 yes
C(34) H(38) 1.18(8) 1_555 1_555 no
C(34) H(57) 1.17(11) 1_555 1_555 no
C(35) H(48) 0.89(8) 1_555 1_555 no
C(35) H(49) 0.88(7) 1_555 1_555 no
C(35) H(50) 0.98(11) 1_555 1_555 no
C(36) H(51) 1.18(8) 1_555 1_555 no
C(36) H(53) 0.94(6) 1_555 1_555 no
C(37) H(2) 0.96(2) 1_555 1_555 no
C(37) H(54) 0.96(6) 1_555 1_555 no
C(37) H(58) 0.96(7) 1_555 1_555 no
C(38) H(56) 0.96(5) 1_555 1_555 no
C(38) H(59) 0.95(4) 1_555 1_555 no
C(38) H(60) 0.97(3) 1_555 1_555 no

loop_
_geom_contact_atom_site_label_1
_geom_contact_atom_site_label_2
_geom_contact_distance
_geom_contact_site_symmetry_1
_geom_contact_site_symmetry_2
O(4) O(9) 2.845(5) 1_555 4_554
O(4) N(3) 3.081(6) 1_555 4_554
O(4) C(12) 3.357(7) 1_555 4_554
O(4) C(34) 3.542(9) 1_555 4_554
O(8) C(35) 3.48(1) 1_555 4_554
O(9) C(11) 3.401(7) 1_555 4_455
O(10) C(32) 3.392(10) 1_555 3_855
C(1) C(23) 3.566(8) 1_555 2_745
C(6) C(37) 3.57(1) 1_555 3_755
C(11) C(34) 3.490(10) 1_555 4_554
C(17) C(37) 3.522(10) 1_555 3_755
C(24) C(30) 3.501(9) 1_555 3_765
C(25) C(34) 3.519(9) 1_555 3_756
C(29) C(37) 3.58(1) 1_555 4_555
C(30) C(30) 3.37(1) 1_555 3_765
C(30) C(38) 3.45(1) 1_555 2_755
